data_7124322
loop_
_publ_author_name
'Drew, Melanie'
'Arndt, Sebastian'
'Richardson, Christopher'
'Rudolph, Matthias'
'Hashmi, Stephen'
'Hyland, Christopher James Timothy'

_publ_section_title
;
 Divergent Gold-catalyzed Reactions of Cyclopropenylmethyl Sulfonamides
 with Tethered Heteroaromatics
;
_journal_name_full 'Chemical Communications'
_journal_paper_doi 10.1039/C9CC06241F
_journal_year 2019
_chemical_formula_moiety 'C24 H33 N O3 S'
_chemical_formula_sum 'C24 H33 N O3 S'
_chemical_formula_weight 415.57
_chemical_name_systematic 7,8-dipropyl-2-tosyl-2,3,6,8a-tetrahydro-1H-3a,6-epoxycyclohepta[c]pyrrole
_space_group_crystal_system triclinic
_space_group_IT_number 2
_space_group_name_Hall '-P 1'
_space_group_name_H-M_alt 'P -1'
_symmetry_space_group_name_Hall '-P 1'
_symmetry_space_group_name_H-M 'P -1'
_atom_sites_solution_hydrogens geom
_audit_creation_date 2019-04-11
_audit_creation_method
;
Olex2 1.2
(compiled 2018.05.29 svn.r3508 for OlexSys, GUI svn.r5506)
;
_audit_update_record
;
2019-04-11 deposited with the CCDC.    2019-10-14 downloaded from the CCDC.
;
_cell_angle_alpha 96.427(5)
_cell_angle_beta 101.078(5)
_cell_angle_gamma 109.297(6)
_cell_formula_units_Z 4
_cell_length_a 11.7737(8)
_cell_length_b 11.7820(8)
_cell_length_c 17.9734(8)
_cell_measurement_reflns_used 4800
_cell_measurement_temperature 150.00(10)
_cell_measurement_theta_max 24.8800
_cell_measurement_theta_min 1.9570
_cell_volume 2267.5(3)
_computing_cell_refinement 'CrysAlisPro 1.171.39.46 (Rigaku OD, 2018)'
_computing_data_collection 'CrysAlisPro 1.171.39.46 (Rigaku OD, 2018)'
_computing_data_reduction 'CrysAlisPro 1.171.39.46 (Rigaku OD, 2018)'
_computing_molecular_graphics 'Olex2 (Dolomanov et al., 2009)'
_computing_publication_material 'Olex2 (Dolomanov et al., 2009)'
_computing_structure_refinement 'ShelXL (Sheldrick, 2015)'
_diffrn_ambient_environment N~2~
_diffrn_ambient_temperature 150.00(10)
_diffrn_detector 'HyPix Bantam HPC'
_diffrn_measured_fraction_theta_full 0.996
_diffrn_measured_fraction_theta_max 0.938
_diffrn_measurement_details
;
List of Runs (angles in degrees, time in seconds):

  # Type    Start    End  Width  t~exp~   \w     \q     \k     \f   Frames
#--------------------------------------------------------------------------
  1  \w    -37.00  95.00   0.50   50.00    --   20.00  54.00 150.00  264
  2  \w    -70.00 -38.00   0.50   50.00    --   20.00  54.00  30.00   64
  3  \w    -30.00  11.00   0.50   50.00    --   20.00  54.00  30.00   82
  4  \w     14.00  83.00   0.50   50.00    --   20.00  54.00  30.00  138
  5  \w    -73.00  19.00   0.50   50.00    --   20.00  54.00 -90.00  184
  6  \w     22.00  48.00   0.50   50.00    --   20.00  54.00 -90.00   52
  7  \w     56.00 107.00   0.50   50.00    --   20.00  54.00 -90.00  102
  8  \w    -72.00 -47.00   0.50   50.00    --   20.00  54.00 -30.00   50
  9  \w     -8.00  17.00   0.50   50.00    --   20.00  54.00 -30.00   50
 10  \w     50.00  75.00   0.50   50.00    --   20.00  54.00 -30.00   50
 11  \w    -70.00  92.50   0.50   50.00    --   20.00  54.00  90.00  325
 12  \w    -70.00 -25.00   0.50   50.00    --   20.00  54.00-180.00   90
 13  \w      1.00  39.00   0.50   50.00    --   20.00  54.00-180.00   76
 14  \w     85.00 110.00   0.50   50.00    --   20.00  54.00-180.00   50
 15  \w    -69.00  44.00   0.50   50.00    --   20.00  54.00-150.00  226
 16  \w    -42.00 -17.00   0.50   50.00    --   20.00  54.00 -60.00   50
 17  \w    -48.00 -23.00   0.50   50.00    --   20.00  54.00   0.00   50
 18  \w     48.00  73.00   0.50   50.00    --   20.00  54.00   0.00   50
 19  \w    -68.00 -35.00   0.50   50.00    --   20.00  54.00 120.00   66
 20  \w    -68.00 -43.50   0.50   50.00    --   20.00  54.00 150.00   49
;
_diffrn_measurement_device 'two-circle diffractometer'
_diffrn_measurement_device_type 'XtaLAB Mini II'
_diffrn_measurement_method '\w scans'
_diffrn_orient_matrix_type 'CrysAlisPro convention (1999,Acta A55,543-557)'
_diffrn_orient_matrix_UB_11 -0.0091499000
_diffrn_orient_matrix_UB_12 -0.0216525000
_diffrn_orient_matrix_UB_13 -0.0399395000
_diffrn_orient_matrix_UB_21 -0.0195797000
_diffrn_orient_matrix_UB_22 0.0488037000
_diffrn_orient_matrix_UB_23 -0.0088554000
_diffrn_orient_matrix_UB_31 0.0621759000
_diffrn_orient_matrix_UB_32 0.0370048000
_diffrn_orient_matrix_UB_33 0.0019273000
_diffrn_radiation_monochromator graphite
_diffrn_radiation_probe x-ray
_diffrn_radiation_type MoK\a
_diffrn_radiation_wavelength 0.71073
_diffrn_reflns_av_R_equivalents 0.0686
_diffrn_reflns_av_unetI/netI 0.1120
_diffrn_reflns_Laue_measured_fraction_full 0.996
_diffrn_reflns_Laue_measured_fraction_max 0.938
_diffrn_reflns_limit_h_max 16
_diffrn_reflns_limit_h_min -16
_diffrn_reflns_limit_k_max 16
_diffrn_reflns_limit_k_min -16
_diffrn_reflns_limit_l_max 25
_diffrn_reflns_limit_l_min -25
_diffrn_reflns_number 41897
_diffrn_reflns_point_group_measured_fraction_full 0.996
_diffrn_reflns_point_group_measured_fraction_max 0.938
_diffrn_reflns_theta_full 22.500
_diffrn_reflns_theta_max 30.683
_diffrn_reflns_theta_min 1.890
_diffrn_source 'fine-focus sealed X-ray tube'
_diffrn_source_type 'Rigaku (Mo) X-ray Source'
_exptl_absorpt_coefficient_mu 0.167
_exptl_absorpt_correction_T_max 1.00000
_exptl_absorpt_correction_T_min 0.72297
_exptl_absorpt_correction_type multi-scan
_exptl_absorpt_process_details
;
CrysAlisPro 1.171.39.46 (Rigaku Oxford Diffraction, 2018)
Empirical absorption correction using spherical harmonics,
 implemented in SCALE3 ABSPACK scaling algorithm.
;
_exptl_crystal_colour 'clear colourless'
_exptl_crystal_colour_lustre clear
_exptl_crystal_colour_primary colourless
_exptl_crystal_density_diffrn 1.217
_exptl_crystal_description plate
_exptl_crystal_F_000 896
_exptl_crystal_recrystallization_method 'Re-crystallisation from solvent: pentane'
_exptl_crystal_size_max 0.68
_exptl_crystal_size_mid 0.05
_exptl_crystal_size_min 0.02
_refine_diff_density_max 0.468
_refine_diff_density_min -0.374
_refine_diff_density_rms 0.061
_refine_ls_extinction_method none
_refine_ls_goodness_of_fit_ref 1.045
_refine_ls_hydrogen_treatment constr
_refine_ls_matrix_type full
_refine_ls_number_parameters 549
_refine_ls_number_reflns 13180
_refine_ls_number_restraints 5
_refine_ls_restrained_S_all 1.045
_refine_ls_R_factor_all 0.1465
_refine_ls_R_factor_gt 0.0796
_refine_ls_shift/su_max 0.000
_refine_ls_shift/su_mean 0.000
_refine_ls_structure_factor_coef Fsqd
_refine_ls_weighting_details 'w=1/[\s^2^(Fo^2^)+(0.0579P)^2^+0.5640P] where P=(Fo^2^+2Fc^2^)/3'
_refine_ls_weighting_scheme calc
_refine_ls_wR_factor_gt 0.1393
_refine_ls_wR_factor_ref 0.1597
_reflns_Friedel_coverage 0.000
_reflns_number_gt 7923
_reflns_number_total 13180
_reflns_threshold_expression 'I > 2\s(I)'
_cod_data_source_file c9cc06241f2.cif
_cod_data_source_block exp_86-2md1
_cod_database_code 7124322
_shelx_shelxl_version_number 2017/1
_chemical_oxdiff_formula 'C24H33 N O3 S'
_chemical_oxdiff_usercomment b10e355_pure
_shelx_space_group_comment
;
The symmetry employed for this shelxl refinement is uniquely defined
by the following loop, which should always be used as a source of
symmetry information in preference to the above space-group names.
They are only intended as comments.
;
_shelx_estimated_absorpt_t_max 0.997
_shelx_estimated_absorpt_t_min 0.895
_reflns_odcompleteness_completeness 99.26
_reflns_odcompleteness_iscentric 1
_reflns_odcompleteness_theta 24.97
_olex2_refinement_description
;
1. Fixed Uiso
 At 1.2 times of:
  All C(H) groups, All C(H,H) groups, All C(H,H,H,H) groups
 At 1.5 times of:
  All C(H,H,H) groups
2. Restrained distances
 C72B-C73B \\sim C72B-C100
 with sigma of 0.02
 C73B-C74B \\sim C100-C101
 with sigma of 0.02
3. Rigid body (RIGU) restrains
 C100, C101
 with sigma for 1-2 distances of 0.004 and sigma for 1-3 distances of 0.004
4. Others
 Sof(H72C)=Sof(H72D)=Sof(C101)=Sof(H10A)=Sof(H10B)=Sof(H10C)=Sof(C100)=
 Sof(H10D)=Sof(H10E)=1-FVAR(1)
 Sof(H72A)=Sof(H72B)=Sof(C73B)=Sof(H73A)=Sof(H73B)=Sof(C74B)=Sof(H74A)=
 Sof(H74B)=Sof(H74C)=FVAR(1)
5.a Ternary CH refined with riding coordinates:
 C6(H6), C8A(H8A), C6B(H6B), C8AB(H8AB)
5.b Secondary CH2 refined with riding coordinates:
 C1(H1A,H1B), C3(H3A,H3B), C71(H71C,H71D), C72(H72E,H72F), C73(H73C,H73D),
 C81(H81C,H81D), C82(H82C,H82D), C83(H83C,H83D), C1B(H1BA,H1BB), C3B(H3BA,H3BB),
  C71B(H71A,H71B), C72B(H72A,H72B), C72B(H72C,H72D), C73B(H73A,H73B), C81B(H81A,
 H81B), C82B(H82A,H82B), C83B(H83A,H83B), C100(H10D,H10E)
5.c Aromatic/amide H refined with riding coordinates:
 C2T(H2T), C3T(H3T), C4(H4), C5(H5), C5T(H5T), C6T(H6T), C2TB(H2TB),
 C3TB(H3TB), C4B(H4B), C5B(H5B), C5TB(H5TB), C6TB(H6TB)
5.d Idealised Me refined as rotating group:
 C7T(H7TD,H7TE,H7TF), C74(H74D,H74E,H74F), C84(H84D,H84E,H84F), C7TB(H7TA,H7TB,
 H7TC), C74B(H74A,H74B,H74C), C84B(H84A,H84B,H84C), C101(H10A,H10B,H10C)
;
_olex2_exptl_crystal_mounting_method 'Mitegen mount + Paratone'
_olex2_submission_special_instructions 'No special instructions were received'
_oxdiff_exptl_absorpt_empirical_details
;
Empirical correction (ABSPACK) includes:
- Absorption correction using spherical harmonics
- Frame scaling
;
_oxdiff_exptl_absorpt_empirical_full_max 1.321
_oxdiff_exptl_absorpt_empirical_full_min 0.849

loop_
_space_group_symop_operation_xyz
'x, y, z'
'-x, -y, -z'

loop_
_atom_site_label
_atom_site_type_symbol
_atom_site_fract_x
_atom_site_fract_y
_atom_site_fract_z
_atom_site_U_iso_or_equiv
_atom_site_adp_type
_atom_site_occupancy
_atom_site_site_symmetry_order
_atom_site_calc_flag
_atom_site_refinement_flags_posn
_atom_site_refinement_flags_adp
_atom_site_refinement_flags_occupancy
_atom_site_disorder_assembly
_atom_site_disorder_group
S1 S 0.39279(6) 0.22255(6) 0.13774(4) 0.02681(16) Uani 1 1 d . . . . .
O1 O 0.43311(16) 0.15861(18) 0.08161(10) 0.0356(5) Uani 1 1 d . . . . .
O2 O 0.47776(16) 0.33173(17) 0.18920(10) 0.0381(5) Uani 1 1 d . . . . .
O3 O 0.06816(14) -0.04484(15) 0.19633(8) 0.0225(4) Uani 1 1 d . . . . .
N2 N 0.34152(18) 0.12511(18) 0.19213(11) 0.0236(4) Uani 1 1 d . . . . .
C1 C 0.3023(2) 0.1655(2) 0.26050(13) 0.0254(5) Uani 1 1 d . . . . .
H1A H 0.233260 0.195336 0.245956 0.030 Uiso 1 1 calc R . . . .
H1B H 0.372118 0.230378 0.298577 0.030 Uiso 1 1 calc R . . . .
C7T C -0.0558(3) 0.3223(3) -0.02331(15) 0.0375(7) Uani 1 1 d . . . . .
H7TD H -0.050360 0.336580 -0.075414 0.056 Uiso 1 1 calc GR . . . .
H7TE H -0.061953 0.394067 0.006520 0.056 Uiso 1 1 calc GR . . . .
H7TF H -0.129527 0.250209 -0.026608 0.056 Uiso 1 1 calc GR . . . .
C1T C 0.2662(2) 0.2552(2) 0.08904(13) 0.0242(5) Uani 1 1 d . . . . .
C2T C 0.2426(2) 0.3565(2) 0.12018(14) 0.0276(6) Uani 1 1 d . . . . .
H2T H 0.296723 0.409964 0.166213 0.033 Uiso 1 1 calc R . . . .
C3 C 0.2598(2) -0.0027(2) 0.15543(13) 0.0242(5) Uani 1 1 d . . . . .
H3A H 0.309307 -0.052587 0.143132 0.029 Uiso 1 1 calc R . . . .
H3B H 0.200969 -0.004815 0.107390 0.029 Uiso 1 1 calc R . . . .
C3A C 0.1911(2) -0.0493(2) 0.21616(12) 0.0201(5) Uani 1 1 d . . . . .
C3T C 0.1393(2) 0.3784(2) 0.08320(14) 0.0298(6) Uani 1 1 d . . . . .
H3T H 0.123420 0.447624 0.104220 0.036 Uiso 1 1 calc R . . . .
C4 C 0.1667(2) -0.1785(2) 0.22881(13) 0.0264(6) Uani 1 1 d . . . . .
H4 H 0.218774 -0.224257 0.223970 0.032 Uiso 1 1 calc R . . . .
C4T C 0.0586(2) 0.3011(2) 0.01602(14) 0.0271(6) Uani 1 1 d . . . . .
C5 C 0.0593(2) -0.2165(2) 0.24788(14) 0.0286(6) Uani 1 1 d . . . . .
H5 H 0.019837 -0.295053 0.258726 0.034 Uiso 1 1 calc R . . . .
C5T C 0.0859(2) 0.2023(2) -0.01499(13) 0.0278(6) Uani 1 1 d . . . . .
H5T H 0.032816 0.150073 -0.061690 0.033 Uiso 1 1 calc R . . . .
C6 C 0.0100(2) -0.1124(2) 0.24947(13) 0.0265(5) Uani 1 1 d . . . . .
H6 H -0.082672 -0.142271 0.233110 0.032 Uiso 1 1 calc R . . . .
C6T C 0.1884(2) 0.1784(2) 0.02054(13) 0.0260(5) Uani 1 1 d . . . . .
H6T H 0.205561 0.110518 -0.001428 0.031 Uiso 1 1 calc R . . . .
C7 C 0.0618(2) -0.0323(2) 0.33009(13) 0.0238(5) Uani 1 1 d . . . . .
C8 C 0.1801(2) 0.0442(2) 0.34874(12) 0.0226(5) Uani 1 1 d . . . . .
C8A C 0.2602(2) 0.0464(2) 0.29138(12) 0.0214(5) Uani 1 1 d . . . . .
H8A H 0.335192 0.029701 0.316218 0.026 Uiso 1 1 calc R . . . .
C71 C -0.0283(2) -0.0529(3) 0.38129(15) 0.0323(6) Uani 1 1 d . . . . .
H71C H -0.101799 -0.035394 0.356575 0.039 Uiso 1 1 calc R . . . .
H71D H 0.011749 0.004897 0.431233 0.039 Uiso 1 1 calc R . . . .
C72 C -0.0706(2) -0.1845(2) 0.39627(14) 0.0318(6) Uani 1 1 d . . . . .
H72E H -0.136114 -0.195426 0.424995 0.038 Uiso 1 1 calc R . . . .
H72F H -0.107787 -0.241983 0.346043 0.038 Uiso 1 1 calc R . . . .
C73 C 0.0330(3) -0.2181(2) 0.44159(14) 0.0326(6) Uani 1 1 d . . . . .
H73C H 0.102409 -0.199336 0.415860 0.039 Uiso 1 1 calc R . . . .
H73D H 0.064153 -0.166935 0.494024 0.039 Uiso 1 1 calc R . . . .
C74 C -0.0085(3) -0.3524(3) 0.44840(17) 0.0490(8) Uani 1 1 d . . . . .
H74D H -0.037822 -0.403648 0.396700 0.073 Uiso 1 1 calc GR . . . .
H74E H -0.075981 -0.371217 0.474936 0.073 Uiso 1 1 calc GR . . . .
H74F H 0.061514 -0.368901 0.477944 0.073 Uiso 1 1 calc GR . . . .
C81 C 0.2465(2) 0.1304(2) 0.42513(13) 0.0306(6) Uani 1 1 d . . . . .
H81C H 0.184324 0.135285 0.454176 0.037 Uiso 1 1 calc R . . . .
H81D H 0.287983 0.213240 0.415229 0.037 Uiso 1 1 calc R . . . .
C82 C 0.3431(2) 0.0927(2) 0.47515(14) 0.0314(6) Uani 1 1 d . . . . .
H82C H 0.301239 0.010673 0.486019 0.038 Uiso 1 1 calc R . . . .
H82D H 0.404095 0.085831 0.445561 0.038 Uiso 1 1 calc R . . . .
C83 C 0.4125(3) 0.1806(3) 0.55135(14) 0.0371(7) Uani 1 1 d . . . . .
H83C H 0.444749 0.264939 0.541399 0.045 Uiso 1 1 calc R . . . .
H83D H 0.353965 0.178274 0.584550 0.045 Uiso 1 1 calc R . . . .
C84 C 0.5195(3) 0.1497(3) 0.59377(15) 0.0427(7) Uani 1 1 d . . . . .
H84D H 0.582357 0.160952 0.563743 0.064 Uiso 1 1 calc GR . . . .
H84E H 0.489004 0.064300 0.600487 0.064 Uiso 1 1 calc GR . . . .
H84F H 0.556435 0.203764 0.644474 0.064 Uiso 1 1 calc GR . . . .
S1B S 0.42682(6) 0.72225(5) 0.13443(4) 0.02459(15) Uani 1 1 d . . . . .
O1B O 0.37106(17) 0.69536(16) 0.19792(10) 0.0347(4) Uani 1 1 d . . . . .
O2B O 0.35167(16) 0.68660(16) 0.05679(10) 0.0328(4) Uani 1 1 d . . . . .
O3B O 0.77523(16) 0.99532(15) 0.16119(9) 0.0278(4) Uani 1 1 d . . . . .
N2B N 0.49447(19) 0.87048(17) 0.15014(11) 0.0234(4) Uani 1 1 d . . . . .
C1B C 0.5635(2) 0.9376(2) 0.22913(13) 0.0267(6) Uani 1 1 d . . . . .
H1BA H 0.620366 0.898831 0.253272 0.032 Uiso 1 1 calc R . . . .
H1BB H 0.506280 0.941963 0.262236 0.032 Uiso 1 1 calc R . . . .
C1TB C 0.5427(2) 0.6580(2) 0.13921(14) 0.0228(5) Uani 1 1 d . . . . .
C2TB C 0.5976(2) 0.6361(2) 0.20900(14) 0.0283(6) Uani 1 1 d . . . . .
H2TB H 0.574542 0.657170 0.254959 0.034 Uiso 1 1 calc R . . . .
C3AB C 0.6701(2) 1.0328(2) 0.13936(13) 0.0216(5) Uani 1 1 d . . . . .
C3B C 0.5587(2) 0.9255(2) 0.09202(13) 0.0267(6) Uani 1 1 d . . . . .
H3BA H 0.504138 0.953014 0.055148 0.032 Uiso 1 1 calc R . . . .
H3BB H 0.584680 0.865909 0.062927 0.032 Uiso 1 1 calc R . . . .
C3TB C 0.6868(3) 0.5827(2) 0.21038(16) 0.0345(6) Uani 1 1 d . . . . .
H3TB H 0.724488 0.567281 0.257929 0.041 Uiso 1 1 calc R . . . .
C4B C 0.7234(2) 1.1429(2) 0.10418(13) 0.0244(5) Uani 1 1 d . . . . .
H4B H 0.678242 1.173412 0.067008 0.029 Uiso 1 1 calc R . . . .
C4TB C 0.7224(2) 0.5515(2) 0.14433(17) 0.0341(6) Uani 1 1 d . . . . .
C5B C 0.8439(2) 1.1888(2) 0.13438(14) 0.0283(6) Uani 1 1 d . . . . .
H5B H 0.901626 1.257880 0.122290 0.034 Uiso 1 1 calc R . . . .
C5TB C 0.6683(2) 0.5772(2) 0.07571(16) 0.0324(6) Uani 1 1 d . . . . .
H5TB H 0.693176 0.558330 0.030093 0.039 Uiso 1 1 calc R . . . .
C6B C 0.8742(2) 1.1118(2) 0.19205(14) 0.0283(6) Uani 1 1 d . . . . .
H6B H 0.957928 1.106444 0.194927 0.034 Uiso 1 1 calc R . . . .
C6TB C 0.5790(2) 0.6297(2) 0.07254(14) 0.0281(6) Uani 1 1 d . . . . .
H6TB H 0.542652 0.646371 0.025080 0.034 Uiso 1 1 calc R . . . .
C7B C 0.8611(2) 1.1646(2) 0.27049(14) 0.0274(6) Uani 1 1 d . . . . .
C7TB C 0.8135(3) 0.4863(3) 0.1453(2) 0.0544(9) Uani 1 1 d . . . . .
H7TA H 0.783794 0.420510 0.099776 0.082 Uiso 1 1 calc GR . . . .
H7TB H 0.821022 0.451347 0.192157 0.082 Uiso 1 1 calc GR . . . .
H7TC H 0.894714 0.544625 0.144484 0.082 Uiso 1 1 calc GR . . . .
C8AB C 0.6355(2) 1.0647(2) 0.21521(13) 0.0220(5) Uani 1 1 d . . . . .
H8AB H 0.577936 1.110666 0.205996 0.026 Uiso 1 1 calc R . . . .
C8B C 0.7470(2) 1.1408(2) 0.28070(13) 0.0239(5) Uani 1 1 d . . . . .
C71B C 0.9794(2) 1.2437(2) 0.32811(15) 0.0349(7) Uani 1 1 d . . . . .
H71A H 1.032861 1.194866 0.338321 0.042 Uiso 1 1 calc R . . . .
H71B H 0.959280 1.267193 0.377206 0.042 Uiso 1 1 calc R . . . .
C72B C 1.0518(3) 1.3589(3) 0.30321(16) 0.0390(7) Uani 1 1 d D . . . .
H72A H 1.001493 1.411389 0.296616 0.047 Uiso 0.860(11) 1 calc R . P A 1
H72B H 1.068635 1.336702 0.252739 0.047 Uiso 0.860(11) 1 calc R . P A 1
H72C H 0.988160 1.387644 0.276018 0.047 Uiso 0.140(11) 1 calc R . P A 2
H72D H 1.088290 1.330456 0.262939 0.047 Uiso 0.140(11) 1 calc R . P A 2
C73B C 1.1752(4) 1.4307(4) 0.3626(2) 0.0357(11) Uani 0.860(11) 1 d D . P A 1
H73A H 1.158315 1.449437 0.413572 0.043 Uiso 0.860(11) 1 calc R . P A 1
H73B H 1.226679 1.379097 0.367569 0.043 Uiso 0.860(11) 1 calc R . P A 1
C74B C 1.2469(5) 1.5493(4) 0.3404(2) 0.0602(19) Uani 0.860(11) 1 d D . P A 1
H74A H 1.259551 1.531736 0.288619 0.090 Uiso 0.860(11) 1 calc GR . P A 1
H74B H 1.327607 1.588735 0.377577 0.090 Uiso 0.860(11) 1 calc GR . P A 1
H74C H 1.199894 1.604180 0.340499 0.090 Uiso 0.860(11) 1 calc GR . P A 1
C81B C 0.7157(3) 1.1893(2) 0.35264(14) 0.0300(6) Uani 1 1 d . . . . .
H81A H 0.784703 1.201907 0.397803 0.036 Uiso 1 1 calc R . . . .
H81B H 0.640513 1.126835 0.360050 0.036 Uiso 1 1 calc R . . . .
C82B C 0.6932(2) 1.3093(2) 0.35019(14) 0.0295(6) Uani 1 1 d . . . . .
H82A H 0.772402 1.374982 0.351504 0.035 Uiso 1 1 calc R . . . .
H82B H 0.634229 1.300799 0.300687 0.035 Uiso 1 1 calc R . . . .
C83B C 0.6419(3) 1.3476(3) 0.41616(16) 0.0421(7) Uani 1 1 d . . . . .
H83A H 0.565099 1.279964 0.416634 0.051 Uiso 1 1 calc R . . . .
H83B H 0.702965 1.360551 0.465556 0.051 Uiso 1 1 calc R . . . .
C84B C 0.6129(3) 1.4633(3) 0.41129(19) 0.0574(9) Uani 1 1 d . . . . .
H84A H 0.553227 1.451790 0.362284 0.086 Uiso 1 1 calc GR . . . .
H84B H 0.689442 1.532046 0.414154 0.086 Uiso 1 1 calc GR . . . .
H84C H 0.577417 1.480891 0.454295 0.086 Uiso 1 1 calc GR . . . .
C101 C 1.282(2) 1.481(4) 0.344(2) 0.082(13) Uani 0.140(11) 1 d D U P A 2
H10A H 1.301925 1.524011 0.301476 0.124 Uiso 0.140(11) 1 calc GR . P A 2
H10B H 1.281089 1.397718 0.331729 0.124 Uiso 0.140(11) 1 calc GR . P A 2
H10C H 1.343870 1.525100 0.391772 0.124 Uiso 0.140(11) 1 calc GR . P A 2
C100 C 1.1559(17) 1.476(2) 0.3524(19) 0.056(11) Uani 0.140(11) 1 d D U P A 2
H10D H 1.140767 1.548647 0.336741 0.067 Uiso 0.140(11) 1 calc R . P A 2
H10E H 1.154074 1.478600 0.407429 0.067 Uiso 0.140(11) 1 calc R . P A 2

loop_
_atom_site_aniso_label
_atom_site_aniso_U_11
_atom_site_aniso_U_22
_atom_site_aniso_U_33
_atom_site_aniso_U_23
_atom_site_aniso_U_13
_atom_site_aniso_U_12
S1 0.0190(3) 0.0339(4) 0.0248(3) 0.0095(3) 0.0031(2) 0.0059(3)
O1 0.0300(11) 0.0551(13) 0.0326(10) 0.0178(9) 0.0160(8) 0.0218(10)
O2 0.0246(10) 0.0368(11) 0.0374(11) 0.0112(9) -0.0054(8) -0.0026(8)
O3 0.0205(9) 0.0300(9) 0.0178(8) 0.0038(7) 0.0049(7) 0.0104(7)
N2 0.0254(12) 0.0284(11) 0.0171(10) 0.0048(8) 0.0060(8) 0.0092(9)
C1 0.0266(14) 0.0260(13) 0.0217(12) 0.0006(10) 0.0049(10) 0.0088(11)
C7T 0.0377(17) 0.0480(18) 0.0305(15) 0.0101(13) 0.0027(12) 0.0225(14)
C1T 0.0215(13) 0.0276(13) 0.0214(12) 0.0077(10) 0.0027(10) 0.0067(10)
C2T 0.0305(15) 0.0268(13) 0.0206(12) 0.0023(10) 0.0021(10) 0.0068(11)
C3 0.0287(14) 0.0240(12) 0.0203(12) 0.0036(10) 0.0067(10) 0.0099(11)
C3A 0.0219(13) 0.0245(12) 0.0165(11) 0.0026(9) 0.0052(9) 0.0119(10)
C3T 0.0370(16) 0.0287(14) 0.0256(13) 0.0054(11) 0.0087(11) 0.0135(12)
C4 0.0370(16) 0.0229(12) 0.0239(13) 0.0023(10) 0.0104(11) 0.0156(11)
C4T 0.0283(15) 0.0324(14) 0.0216(12) 0.0106(11) 0.0064(10) 0.0102(12)
C5 0.0386(16) 0.0208(12) 0.0252(13) 0.0012(10) 0.0117(11) 0.0080(11)
C5T 0.0270(15) 0.0309(14) 0.0185(12) 0.0004(10) 0.0000(10) 0.0058(11)
C6 0.0222(14) 0.0323(14) 0.0245(13) 0.0055(11) 0.0101(10) 0.0070(11)
C6T 0.0273(14) 0.0263(13) 0.0235(13) 0.0039(10) 0.0062(10) 0.0088(11)
C7 0.0278(14) 0.0312(13) 0.0206(12) 0.0071(10) 0.0091(10) 0.0186(11)
C8 0.0299(14) 0.0287(13) 0.0155(11) 0.0038(10) 0.0063(10) 0.0183(11)
C8A 0.0216(13) 0.0259(13) 0.0172(11) 0.0009(10) 0.0034(9) 0.0110(10)
C71 0.0353(16) 0.0465(17) 0.0271(14) 0.0093(12) 0.0164(12) 0.0246(13)
C72 0.0280(15) 0.0409(16) 0.0265(13) 0.0063(12) 0.0138(11) 0.0085(12)
C73 0.0389(17) 0.0324(15) 0.0237(13) 0.0047(11) 0.0071(11) 0.0099(12)
C74 0.066(2) 0.0364(17) 0.0382(17) 0.0097(14) 0.0101(16) 0.0116(16)
C81 0.0377(16) 0.0361(15) 0.0192(12) -0.0009(11) 0.0051(11) 0.0178(13)
C82 0.0371(16) 0.0314(14) 0.0212(13) 0.0035(11) 0.0016(11) 0.0100(12)
C83 0.0414(18) 0.0430(17) 0.0213(13) 0.0017(12) 0.0019(12) 0.0128(14)
C84 0.0468(19) 0.0436(17) 0.0260(14) 0.0045(13) -0.0045(13) 0.0092(14)
S1B 0.0224(3) 0.0202(3) 0.0306(3) 0.0007(2) 0.0087(3) 0.0070(3)
O1B 0.0350(11) 0.0289(10) 0.0453(11) 0.0064(9) 0.0241(9) 0.0101(8)
O2B 0.0253(10) 0.0292(10) 0.0357(10) -0.0043(8) -0.0022(8) 0.0081(8)
O3B 0.0318(11) 0.0230(9) 0.0325(10) 0.0020(8) 0.0074(8) 0.0163(8)
N2B 0.0296(12) 0.0178(10) 0.0215(10) -0.0004(8) 0.0066(8) 0.0079(9)
C1B 0.0352(15) 0.0227(13) 0.0199(12) 0.0007(10) 0.0082(10) 0.0078(11)
C1TB 0.0225(13) 0.0156(11) 0.0285(13) 0.0002(10) 0.0067(10) 0.0055(10)
C2TB 0.0346(16) 0.0212(12) 0.0268(13) 0.0026(10) 0.0076(11) 0.0078(11)
C3AB 0.0238(13) 0.0204(12) 0.0205(12) 0.0020(9) 0.0047(9) 0.0089(10)
C3B 0.0362(16) 0.0241(13) 0.0198(12) 0.0035(10) 0.0086(10) 0.0099(11)
C3TB 0.0357(17) 0.0253(14) 0.0374(16) 0.0075(12) -0.0017(12) 0.0101(12)
C4B 0.0313(15) 0.0225(12) 0.0238(12) 0.0083(10) 0.0100(10) 0.0124(11)
C4TB 0.0269(15) 0.0168(12) 0.0537(18) -0.0005(12) 0.0047(13) 0.0068(11)
C5B 0.0309(15) 0.0256(13) 0.0290(14) 0.0046(11) 0.0113(11) 0.0090(11)
C5TB 0.0339(16) 0.0238(13) 0.0392(16) -0.0024(12) 0.0135(12) 0.0100(12)
C6B 0.0218(14) 0.0269(13) 0.0363(15) 0.0044(11) 0.0036(11) 0.0117(11)
C6TB 0.0305(15) 0.0248(13) 0.0272(13) 0.0017(11) 0.0067(11) 0.0091(11)
C7B 0.0316(15) 0.0246(13) 0.0246(13) 0.0042(10) -0.0021(11) 0.0136(11)
C7TB 0.0398(19) 0.0360(17) 0.083(3) -0.0050(17) -0.0028(17) 0.0236(15)
C8AB 0.0271(14) 0.0185(11) 0.0201(12) 0.0013(9) 0.0036(10) 0.0097(10)
C8B 0.0330(15) 0.0185(12) 0.0203(12) 0.0035(10) 0.0025(10) 0.0117(11)
C71B 0.0324(16) 0.0353(15) 0.0338(15) 0.0057(12) -0.0035(12) 0.0148(13)
C72B 0.0352(17) 0.0405(17) 0.0328(15) 0.0019(13) 0.0045(12) 0.0064(13)
C73B 0.031(3) 0.029(2) 0.036(2) 0.0035(16) -0.0012(17) 0.0036(16)
C74B 0.058(4) 0.043(3) 0.051(2) 0.002(2) 0.010(2) -0.015(2)
C81B 0.0366(16) 0.0249(13) 0.0219(13) 0.0017(10) 0.0036(11) 0.0055(11)
C82B 0.0314(15) 0.0293(14) 0.0237(13) -0.0023(11) 0.0036(11) 0.0099(12)
C83B 0.0420(18) 0.0454(18) 0.0355(16) -0.0047(13) 0.0105(13) 0.0148(15)
C84B 0.061(2) 0.056(2) 0.058(2) -0.0104(17) 0.0170(18) 0.0308(19)
C101 0.042(15) 0.08(3) 0.11(2) -0.041(19) -0.021(13) 0.041(16)
C100 0.049(16) 0.07(2) 0.052(16) -0.006(16) -0.014(12) 0.049(18)

loop_
_atom_type_symbol
_atom_type_description
_atom_type_scat_dispersion_real
_atom_type_scat_dispersion_imag
_atom_type_scat_source
C C 0.0033 0.0016 'International Tables Vol C Tables 4.2.6.8 and 6.1.1.4'
H H 0.0000 0.0000 'International Tables Vol C Tables 4.2.6.8 and 6.1.1.4'
N N 0.0061 0.0033 'International Tables Vol C Tables 4.2.6.8 and 6.1.1.4'
O O 0.0106 0.0060 'International Tables Vol C Tables 4.2.6.8 and 6.1.1.4'
S S 0.1246 0.1234 'International Tables Vol C Tables 4.2.6.8 and 6.1.1.4'

loop_
_geom_angle_atom_site_label_1
_geom_angle_atom_site_label_2
_geom_angle_atom_site_label_3
_geom_angle
O1 S1 N2 105.65(11)
O1 S1 C1T 108.13(11)
O2 S1 O1 120.72(12)
O2 S1 N2 106.04(10)
O2 S1 C1T 108.10(12)
N2 S1 C1T 107.54(11)
C6 O3 C3A 101.71(16)
C1 N2 S1 119.58(16)
C1 N2 C3 110.00(18)
C3 N2 S1 119.27(15)
N2 C1 H1A 111.5
N2 C1 H1B 111.5
N2 C1 C8A 101.12(18)
H1A C1 H1B 109.4
C8A C1 H1A 111.5
C8A C1 H1B 111.5
H7TD C7T H7TE 109.5
H7TD C7T H7TF 109.5
H7TE C7T H7TF 109.5
C4T C7T H7TD 109.5
C4T C7T H7TE 109.5
C4T C7T H7TF 109.5
C2T C1T S1 119.68(18)
C6T C1T S1 119.93(19)
C6T C1T C2T 120.4(2)
C1T C2T H2T 120.4
C3T C2T C1T 119.3(2)
C3T C2T H2T 120.4
N2 C3 H3A 110.9
N2 C3 H3B 110.9
N2 C3 C3A 104.06(18)
H3A C3 H3B 109.0
C3A C3 H3A 110.9
C3A C3 H3B 110.9
O3 C3A C3 109.22(18)
O3 C3A C4 102.94(18)
O3 C3A C8A 105.77(17)
C3 C3A C8A 105.57(19)
C4 C3A C3 120.15(19)
C4 C3A C8A 112.36(18)
C2T C3T H3T 119.3
C2T C3T C4T 121.4(2)
C4T C3T H3T 119.3
C3A C4 H4 126.4
C5 C4 C3A 107.2(2)
C5 C4 H4 126.4
C3T C4T C7T 121.7(2)
C3T C4T C5T 118.3(2)
C5T C4T C7T 120.1(2)
C4 C5 H5 126.0
C4 C5 C6 108.1(2)
C6 C5 H5 126.0
C4T C5T H5T 119.2
C6T C5T C4T 121.6(2)
C6T C5T H5T 119.2
O3 C6 C5 101.69(18)
O3 C6 H6 112.6
O3 C6 C7 108.41(19)
C5 C6 H6 112.6
C5 C6 C7 108.4(2)
C7 C6 H6 112.6
C1T C6T H6T 120.5
C5T C6T C1T 119.1(2)
C5T C6T H6T 120.5
C8 C7 C6 118.1(2)
C8 C7 C71 127.2(2)
C71 C7 C6 114.7(2)
C7 C8 C8A 120.0(2)
C7 C8 C81 125.4(2)
C81 C8 C8A 114.6(2)
C1 C8A C3A 101.91(17)
C1 C8A H8A 108.8
C3A C8A H8A 108.8
C8 C8A C1 115.29(19)
C8 C8A C3A 112.87(19)
C8 C8A H8A 108.8
C7 C71 H71C 109.2
C7 C71 H71D 109.2
C7 C71 C72 112.3(2)
H71C C71 H71D 107.9
C72 C71 H71C 109.2
C72 C71 H71D 109.2
C71 C72 H72E 108.7
C71 C72 H72F 108.7
H72E C72 H72F 107.6
C73 C72 C71 114.0(2)
C73 C72 H72E 108.7
C73 C72 H72F 108.7
C72 C73 H73C 109.0
C72 C73 H73D 109.0
H73C C73 H73D 107.8
C74 C73 C72 112.9(2)
C74 C73 H73C 109.0
C74 C73 H73D 109.0
C73 C74 H74D 109.5
C73 C74 H74E 109.5
C73 C74 H74F 109.5
H74D C74 H74E 109.5
H74D C74 H74F 109.5
H74E C74 H74F 109.5
C8 C81 H81C 108.8
C8 C81 H81D 108.8
C8 C81 C82 114.0(2)
H81C C81 H81D 107.6
C82 C81 H81C 108.8
C82 C81 H81D 108.8
C81 C82 H82C 108.7
C81 C82 H82D 108.7
H82C C82 H82D 107.6
C83 C82 C81 114.3(2)
C83 C82 H82C 108.7
C83 C82 H82D 108.7
C82 C83 H83C 109.1
C82 C83 H83D 109.1
H83C C83 H83D 107.9
C84 C83 C82 112.4(2)
C84 C83 H83C 109.1
C84 C83 H83D 109.1
C83 C84 H84D 109.5
C83 C84 H84E 109.5
C83 C84 H84F 109.5
H84D C84 H84E 109.5
H84D C84 H84F 109.5
H84E C84 H84F 109.5
O1B S1B N2B 105.98(10)
O1B S1B C1TB 107.67(11)
O2B S1B O1B 120.33(11)
O2B S1B N2B 106.52(10)
O2B S1B C1TB 107.89(11)
N2B S1B C1TB 107.90(11)
C6B O3B C3AB 101.36(16)
C1B N2B S1B 119.61(15)
C1B N2B C3B 110.83(18)
C3B N2B S1B 117.94(15)
N2B C1B H1BA 111.3
N2B C1B H1BB 111.3
N2B C1B C8AB 102.39(18)
H1BA C1B H1BB 109.2
C8AB C1B H1BA 111.3
C8AB C1B H1BB 111.3
C2TB C1TB S1B 120.31(19)
C2TB C1TB C6TB 120.3(2)
C6TB C1TB S1B 119.38(19)
C1TB C2TB H2TB 120.6
C3TB C2TB C1TB 118.8(2)
C3TB C2TB H2TB 120.6
O3B C3AB C3B 110.28(19)
O3B C3AB C4B 102.38(19)
O3B C3AB C8AB 105.39(18)
C3B C3AB C8AB 105.07(19)
C4B C3AB C3B 119.59(19)
C4B C3AB C8AB 113.36(19)
N2B C3B C3AB 104.21(18)
N2B C3B H3BA 110.9
N2B C3B H3BB 110.9
C3AB C3B H3BA 110.9
C3AB C3B H3BB 110.9
H3BA C3B H3BB 108.9
C2TB C3TB H3TB 119.1
C4TB C3TB C2TB 121.7(2)
C4TB C3TB H3TB 119.1
C3AB C4B H4B 126.3
C5B C4B C3AB 107.5(2)
C5B C4B H4B 126.3
C3TB C4TB C5TB 118.3(3)
C3TB C4TB C7TB 121.4(3)
C5TB C4TB C7TB 120.2(3)
C4B C5B H5B 126.1
C4B C5B C6B 107.8(2)
C6B C5B H5B 126.1
C4TB C5TB H5TB 119.4
C6TB C5TB C4TB 121.2(3)
C6TB C5TB H5TB 119.4
O3B C6B C5B 101.59(19)
O3B C6B H6B 112.4
O3B C6B C7B 109.4(2)
C5B C6B H6B 112.4
C5B C6B C7B 108.2(2)
C7B C6B H6B 112.4
C1TB C6TB H6TB 120.2
C5TB C6TB C1TB 119.6(2)
C5TB C6TB H6TB 120.2
C8B C7B C6B 117.9(2)
C8B C7B C71B 125.7(2)
C71B C7B C6B 116.3(2)
C4TB C7TB H7TA 109.5
C4TB C7TB H7TB 109.5
C4TB C7TB H7TC 109.5
H7TA C7TB H7TB 109.5
H7TA C7TB H7TC 109.5
H7TB C7TB H7TC 109.5
C1B C8AB C3AB 101.93(18)
C1B C8AB H8AB 109.0
C3AB C8AB H8AB 109.0
C8B C8AB C1B 114.34(19)
C8B C8AB C3AB 113.4(2)
C8B C8AB H8AB 109.0
C7B C8B C8AB 119.7(2)
C7B C8B C81B 125.3(2)
C81B C8B C8AB 114.8(2)
C7B C71B H71A 108.6
C7B C71B H71B 108.6
C7B C71B C72B 114.5(2)
H71A C71B H71B 107.6
C72B C71B H71A 108.6
C72B C71B H71B 108.6
C71B C72B H72A 109.3
C71B C72B H72B 109.3
C71B C72B H72C 105.0
C71B C72B H72D 105.0
C71B C72B C73B 111.5(2)
C71B C72B C100 129.3(15)
H72A C72B H72B 108.0
H72C C72B H72D 105.8
C73B C72B H72A 109.3
C73B C72B H72B 109.3
C100 C72B H72C 105.0
C100 C72B H72D 105.0
C72B C73B H73A 109.1
C72B C73B H73B 109.1
H73A C73B H73B 107.9
C74B C73B C72B 112.3(4)
C74B C73B H73A 109.1
C74B C73B H73B 109.1
C73B C74B H74A 109.5
C73B C74B H74B 109.5
C73B C74B H74C 109.5
H74A C74B H74B 109.5
H74A C74B H74C 109.5
H74B C74B H74C 109.5
C8B C81B H81A 108.8
C8B C81B H81B 108.8
C8B C81B C82B 113.8(2)
H81A C81B H81B 107.7
C82B C81B H81A 108.8
C82B C81B H81B 108.8
C81B C82B H82A 108.8
C81B C82B H82B 108.8
H82A C82B H82B 107.7
C83B C82B C81B 113.8(2)
C83B C82B H82A 108.8
C83B C82B H82B 108.8
C82B C83B H83A 108.8
C82B C83B H83B 108.8
H83A C83B H83B 107.7
C84B C83B C82B 113.8(2)
C84B C83B H83A 108.8
C84B C83B H83B 108.8
C83B C84B H84A 109.5
C83B C84B H84B 109.5
C83B C84B H84C 109.5
H84A C84B H84B 109.5
H84A C84B H84C 109.5
H84B C84B H84C 109.5
H10A C101 H10B 109.5
H10A C101 H10C 109.5
H10B C101 H10C 109.5
C100 C101 H10A 109.5
C100 C101 H10B 109.5
C100 C101 H10C 109.5
C72B C100 H10D 109.2
C72B C100 H10E 109.2
C101 C100 C72B 112(2)
C101 C100 H10D 109.2
C101 C100 H10E 109.2
H10D C100 H10E 107.9

loop_
_geom_bond_atom_site_label_1
_geom_bond_atom_site_label_2
_geom_bond_distance
S1 O1 1.4357(19)
S1 O2 1.4277(18)
S1 N2 1.630(2)
S1 C1T 1.757(2)
O3 C3A 1.443(3)
O3 C6 1.441(3)
N2 C1 1.477(3)
N2 C3 1.485(3)
C1 H1A 0.9900
C1 H1B 0.9900
C1 C8A 1.531(3)
C7T H7TD 0.9800
C7T H7TE 0.9800
C7T H7TF 0.9800
C7T C4T 1.508(3)
C1T C2T 1.394(3)
C1T C6T 1.394(3)
C2T H2T 0.9500
C2T C3T 1.386(3)
C3 H3A 0.9900
C3 H3B 0.9900
C3 C3A 1.525(3)
C3A C4 1.505(3)
C3A C8A 1.546(3)
C3T H3T 0.9500
C3T C4T 1.390(3)
C4 H4 0.9500
C4 C5 1.320(3)
C4T C5T 1.393(3)
C5 H5 0.9500
C5 C6 1.520(3)
C5T H5T 0.9500
C5T C6T 1.383(3)
C6 H6 1.0000
C6 C7 1.529(3)
C6T H6T 0.9500
C7 C8 1.337(3)
C7 C71 1.512(3)
C8 C8A 1.522(3)
C8 C81 1.509(3)
C8A H8A 1.0000
C71 H71C 0.9900
C71 H71D 0.9900
C71 C72 1.536(4)
C72 H72E 0.9900
C72 H72F 0.9900
C72 C73 1.522(4)
C73 H73C 0.9900
C73 H73D 0.9900
C73 C74 1.521(4)
C74 H74D 0.9800
C74 H74E 0.9800
C74 H74F 0.9800
C81 H81C 0.9900
C81 H81D 0.9900
C81 C82 1.526(3)
C82 H82C 0.9900
C82 H82D 0.9900
C82 C83 1.519(3)
C83 H83C 0.9900
C83 H83D 0.9900
C83 C84 1.517(4)
C84 H84D 0.9800
C84 H84E 0.9800
C84 H84F 0.9800
S1B O1B 1.4369(18)
S1B O2B 1.4336(17)
S1B N2B 1.627(2)
S1B C1TB 1.759(2)
O3B C3AB 1.447(3)
O3B C6B 1.440(3)
N2B C1B 1.477(3)
N2B C3B 1.488(3)
C1B H1BA 0.9900
C1B H1BB 0.9900
C1B C8AB 1.534(3)
C1TB C2TB 1.389(3)
C1TB C6TB 1.390(3)
C2TB H2TB 0.9500
C2TB C3TB 1.389(4)
C3AB C3B 1.509(3)
C3AB C4B 1.507(3)
C3AB C8AB 1.538(3)
C3B H3BA 0.9900
C3B H3BB 0.9900
C3TB H3TB 0.9500
C3TB C4TB 1.384(4)
C4B H4B 0.9500
C4B C5B 1.316(3)
C4TB C5TB 1.388(4)
C4TB C7TB 1.511(4)
C5B H5B 0.9500
C5B C6B 1.519(3)
C5TB H5TB 0.9500
C5TB C6TB 1.380(3)
C6B H6B 1.0000
C6B C7B 1.533(3)
C6TB H6TB 0.9500
C7B C8B 1.332(3)
C7B C71B 1.501(3)
C7TB H7TA 0.9800
C7TB H7TB 0.9800
C7TB H7TC 0.9800
C8AB H8AB 1.0000
C8AB C8B 1.518(3)
C8B C81B 1.513(3)
C71B H71A 0.9900
C71B H71B 0.9900
C71B C72B 1.512(4)
C72B H72A 0.9900
C72B H72B 0.9900
C72B H72C 0.9900
C72B H72D 0.9900
C72B C73B 1.535(4)
C72B C100 1.543(17)
C73B H73A 0.9900
C73B H73B 0.9900
C73B C74B 1.517(5)
C74B H74A 0.9800
C74B H74B 0.9800
C74B H74C 0.9800
C81B H81A 0.9900
C81B H81B 0.9900
C81B C82B 1.526(3)
C82B H82A 0.9900
C82B H82B 0.9900
C82B C83B 1.520(4)
C83B H83A 0.9900
C83B H83B 0.9900
C83B C84B 1.519(4)
C84B H84A 0.9800
C84B H84B 0.9800
C84B H84C 0.9800
C101 H10A 0.9800
C101 H10B 0.9800
C101 H10C 0.9800
C101 C100 1.501(18)
C100 H10D 0.9900
C100 H10E 0.9900

loop_
_geom_torsion_atom_site_label_1
_geom_torsion_atom_site_label_2
_geom_torsion_atom_site_label_3
_geom_torsion_atom_site_label_4
_geom_torsion
S1 N2 C1 C8A 178.87(15)
S1 N2 C3 C3A -158.10(15)
S1 C1T C2T C3T -177.07(18)
S1 C1T C6T C5T 176.93(18)
O1 S1 N2 C1 174.88(17)
O1 S1 N2 C3 -44.9(2)
O1 S1 C1T C2T -152.54(19)
O1 S1 C1T C6T 28.9(2)
O2 S1 N2 C1 45.6(2)
O2 S1 N2 C3 -174.09(18)
O2 S1 C1T C2T -20.3(2)
O2 S1 C1T C6T 161.20(19)
O3 C3A C4 C5 -25.0(2)
O3 C3A C8A C1 -82.3(2)
O3 C3A C8A C8 42.0(2)
O3 C6 C7 C8 -33.5(3)
O3 C6 C7 C71 148.5(2)
N2 S1 C1T C2T 93.8(2)
N2 S1 C1T C6T -84.7(2)
N2 C1 C8A C3A -40.9(2)
N2 C1 C8A C8 -163.49(18)
N2 C3 C3A O3 100.8(2)
N2 C3 C3A C4 -140.7(2)
N2 C3 C3A C8A -12.5(2)
C1 N2 C3 C3A -14.4(2)
C7T C4T C5T C6T -178.4(2)
C1T S1 N2 C1 -69.8(2)
C1T S1 N2 C3 70.5(2)
C1T C2T C3T C4T 0.3(4)
C2T C1T C6T C5T -1.6(4)
C2T C3T C4T C7T 178.3(2)
C2T C3T C4T C5T -1.9(4)
C3 N2 C1 C8A 35.3(2)
C3 C3A C4 C5 -146.6(2)
C3 C3A C8A C1 33.4(2)
C3 C3A C8A C8 157.69(19)
C3A O3 C6 C5 -40.5(2)
C3A O3 C6 C7 73.7(2)
C3A C4 C5 C6 -0.7(3)
C3T C4T C5T C6T 1.8(4)
C4 C3A C8A C1 166.2(2)
C4 C3A C8A C8 -69.6(2)
C4 C5 C6 O3 26.1(2)
C4 C5 C6 C7 -88.0(2)
C4T C5T C6T C1T -0.1(4)
C5 C6 C7 C8 76.1(3)
C5 C6 C7 C71 -101.9(2)
C6 O3 C3A C3 169.40(18)
C6 O3 C3A C4 40.7(2)
C6 O3 C3A C8A -77.4(2)
C6 C7 C8 C8A -2.1(3)
C6 C7 C8 C81 179.6(2)
C6 C7 C71 C72 61.2(3)
C6T C1T C2T C3T 1.5(4)
C7 C8 C8A C1 114.2(2)
C7 C8 C8A C3A -2.3(3)
C7 C8 C81 C82 108.5(3)
C7 C71 C72 C73 64.7(3)
C8 C7 C71 C72 -116.6(3)
C8 C81 C82 C83 178.7(2)
C8A C3A C4 C5 88.4(2)
C8A C8 C81 C82 -69.8(3)
C71 C7 C8 C8A 175.5(2)
C71 C7 C8 C81 -2.7(4)
C71 C72 C73 C74 -174.0(2)
C81 C8 C8A C1 -67.3(3)
C81 C8 C8A C3A 176.14(19)
C81 C82 C83 C84 -171.8(2)
S1B N2B C1B C8AB 167.22(16)
S1B N2B C3B C3AB -144.58(17)
S1B C1TB C2TB C3TB 178.60(19)
S1B C1TB C6TB C5TB -178.84(19)
O1B S1B N2B C1B 41.3(2)
O1B S1B N2B C3B -178.81(17)
O1B S1B C1TB C2TB -24.0(2)
O1B S1B C1TB C6TB 156.22(18)
O2B S1B N2B C1B 170.59(18)
O2B S1B N2B C3B -49.6(2)
O2B S1B C1TB C2TB -155.26(19)
O2B S1B C1TB C6TB 24.9(2)
O3B C3AB C3B N2B 90.4(2)
O3B C3AB C4B C5B -25.2(2)
O3B C3AB C8AB C1B -78.9(2)
O3B C3AB C8AB C8B 44.5(2)
O3B C6B C7B C8B -33.2(3)
O3B C6B C7B C71B 149.3(2)
N2B S1B C1TB C2TB 90.0(2)
N2B S1B C1TB C6TB -89.8(2)
N2B C1B C8AB C3AB -37.3(2)
N2B C1B C8AB C8B -160.1(2)
C1B N2B C3B C3AB -1.4(2)
C1B C8AB C8B C7B 111.0(3)
C1B C8AB C8B C81B -72.1(3)
C1TB S1B N2B C1B -73.8(2)
C1TB S1B N2B C3B 66.07(19)
C1TB C2TB C3TB C4TB 0.2(4)
C2TB C1TB C6TB C5TB 1.4(4)
C2TB C3TB C4TB C5TB 1.4(4)
C2TB C3TB C4TB C7TB -176.1(2)
C3AB O3B C6B C5B -41.7(2)
C3AB O3B C6B C7B 72.5(2)
C3AB C4B C5B C6B -1.1(3)
C3AB C8AB C8B C7B -5.3(3)
C3AB C8AB C8B C81B 171.57(19)
C3B N2B C1B C8AB 24.8(2)
C3B C3AB C4B C5B -147.4(2)
C3B C3AB C8AB C1B 37.6(2)
C3B C3AB C8AB C8B 161.00(19)
C3TB C4TB C5TB C6TB -1.6(4)
C4B C3AB C3B N2B -151.4(2)
C4B C3AB C8AB C1B 169.9(2)
C4B C3AB C8AB C8B -66.7(3)
C4B C5B C6B O3B 27.1(3)
C4B C5B C6B C7B -88.0(3)
C4TB C5TB C6TB C1TB 0.3(4)
C5B C6B C7B C8B 76.6(3)
C5B C6B C7B C71B -100.9(2)
C6B O3B C3AB C3B 169.74(19)
C6B O3B C3AB C4B 41.4(2)
C6B O3B C3AB C8AB -77.4(2)
C6B C7B C8B C8AB -0.7(3)
C6B C7B C8B C81B -177.3(2)
C6B C7B C71B C72B 62.3(3)
C6TB C1TB C2TB C3TB -1.6(4)
C7B C8B C81B C82B 91.8(3)
C7B C71B C72B C73B -176.4(3)
C7B C71B C72B C100 162.5(11)
C7TB C4TB C5TB C6TB 175.8(2)
C8AB C3AB C3B N2B -22.7(2)
C8AB C3AB C4B C5B 87.8(2)
C8AB C8B C81B C82B -84.9(3)
C8B C7B C71B C72B -114.9(3)
C8B C81B C82B C83B 170.7(2)
C71B C7B C8B C8AB 176.5(2)
C71B C7B C8B C81B 0.0(4)
C71B C72B C73B C74B -177.6(5)
C71B C72B C100 C101 104(3)
C81B C82B C83B C84B -176.9(3)
